data_7122524
loop_
_publ_author_name
'Francuz, Jovana'
'Popsavin, Mirjana'
'Djoki\'c, Sanja'
'Koji\'c, Vesna'
'Srdi\'c-Raji\'c, Tatjana'
'Rodi\'c, Marko V'
'Jakimov, Dimitar'
'Popsavin, Velimir'

_publ_section_title
;
 Novel <i>O</i>-methyl goniofufurone and 7-<i>epi</i>-goniofufurone
 derivatives: synthesis, <i>in vitro</i> cytotoxicity and SAR analysis.
;
_journal_issue 12
_journal_name_full MedChemComm
_journal_page_first 2017
_journal_page_last 2027
_journal_paper_doi 10.1039/c8md00431e
_journal_volume 9
_journal_year 2018
_chemical_absolute_configuration rm
_chemical_compound_source synthetic
_chemical_formula_moiety 'C15 H20 O5'
_chemical_formula_structural 'C15 H20 O5'
_chemical_formula_sum 'C15 H20 O5'
_chemical_formula_weight 280.31
_chemical_melting_point 344
_chemical_name_common 1,2-O-isopropylidene-3-O-methyl-5-C-phenil-\a-D-gluco-pentofuranose
_chemical_name_systematic 1,2-O-isopropylidene-3-O-methyl-5-C-phenil-\a-D-gluco-pentofuranose
_space_group_crystal_system orthorhombic
_space_group_IT_number 19
_space_group_name_Hall 'P 2ac 2ab'
_space_group_name_H-M_alt 'P 21 21 21'
_symmetry_space_group_name_Hall 'P 2ac 2ab'
_symmetry_space_group_name_H-M 'P 21 21 21'
_atom_sites_solution_hydrogens mixed
_atom_sites_solution_primary iterative
_atom_sites_solution_secondary iterative
_audit_creation_date 2014-01-23T09:52:29-00:00
_audit_creation_method 'WinGX routine CIF_UPDATE'
_audit_update_record
;
2018-05-15 deposited with the CCDC.
2018-10-24 downloaded from the CCDC.
;
_cell_angle_alpha 90
_cell_angle_beta 90
_cell_angle_gamma 90
_cell_formula_units_Z 4
_cell_length_a 11.0585(4)
_cell_length_b 11.4256(3)
_cell_length_c 11.8876(4)
_cell_measurement_reflns_used 5669
_cell_measurement_temperature 294(2)
_cell_measurement_theta_max 28.772
_cell_measurement_theta_min 4.085
_cell_volume 1502.00(8)
_computing_cell_refinement 'CrysAlisPro (Agilent Technologies, 2013)'
_computing_data_collection 'CrysAlisPro (Agilent Technologies, 2013)'
_computing_data_reduction 'CrysAlisPro (Agilent Technologies, 2013)'
_computing_molecular_graphics 'ORTEP for Windows (Farrugia, 2012)'
_computing_publication_material ' SHELXLE (H\"ubschle et al., 2011) and WINGX (Farrugia, 2012)'
_computing_structure_refinement 'SHELXL-2013 (Sheldrick, 2013)'
_computing_structure_solution
; SUPERFLIP (Palatinus L. and Chapuis G., 2007) and
  EDMA (Van Smaalen et al, 2003)
;
_diffrn_ambient_temperature 294(2)
_diffrn_detector 'CCD area detector'
_diffrn_detector_area_resol_mean 16.328
_diffrn_measured_fraction_theta_full 0.997
_diffrn_measured_fraction_theta_max 0.917
_diffrn_measurement_device '\k-geometry diffractometer'
_diffrn_measurement_device_type 'Gemini S (Agilent Technologies)'
_diffrn_measurement_method '\w scans'
_diffrn_measurement_specimen_support 'glass fiber'
_diffrn_orient_matrix_UB_11 0.0597266
_diffrn_orient_matrix_UB_12 -0.0184011
_diffrn_orient_matrix_UB_13 0.0126162
_diffrn_orient_matrix_UB_21 -0.0229088
_diffrn_orient_matrix_UB_22 -0.0531633
_diffrn_orient_matrix_UB_23 0.0222122
_diffrn_orient_matrix_UB_31 0.0045503
_diffrn_orient_matrix_UB_32 -0.0262493
_diffrn_orient_matrix_UB_33 -0.0539321
_diffrn_radiation_collimation '0.8 mm'
_diffrn_radiation_monochromator graphite
_diffrn_radiation_probe x-ray
_diffrn_radiation_type MoK\a
_diffrn_radiation_wavelength 0.71073
_diffrn_reflns_av_R_equivalents 0.0159
_diffrn_reflns_av_unetI/netI 0.0208
_diffrn_reflns_Laue_measured_fraction_full 0.997
_diffrn_reflns_Laue_measured_fraction_max 0.917
_diffrn_reflns_limit_h_max 13
_diffrn_reflns_limit_h_min -14
_diffrn_reflns_limit_k_max 14
_diffrn_reflns_limit_k_min -14
_diffrn_reflns_limit_l_max 15
_diffrn_reflns_limit_l_min -14
_diffrn_reflns_number 12380
_diffrn_reflns_point_group_measured_fraction_full 0.997
_diffrn_reflns_point_group_measured_fraction_max 0.88
_diffrn_reflns_theta_full 26.32
_diffrn_reflns_theta_max 29.094
_diffrn_reflns_theta_min 3.428
_diffrn_source 'fine focus sealed X-ray tube'
_diffrn_source_current 50
_diffrn_source_power 2
_diffrn_source_type 'Enhance (Mo (Agilent Technologies)'
_diffrn_source_voltage 40
_exptl_absorpt_coefficient_mu 0.093
_exptl_absorpt_correction_T_max 1
_exptl_absorpt_correction_T_min 0.93326
_exptl_absorpt_correction_type multi-scan
_exptl_absorpt_process_details
;
 Empirical absorption correction using spherical harmonics,
 implemented in SCALE3 ABSPACK scaling algorithm using CrysAlisPro 
 (Agilent Technologies,2013).
;
_exptl_crystal_colour colourless
_exptl_crystal_density_diffrn 1.24
_exptl_crystal_description block
_exptl_crystal_F_000 600
_exptl_crystal_size_max 0.8
_exptl_crystal_size_mid 0.62
_exptl_crystal_size_min 0.6
_refine_diff_density_max 0.229
_refine_diff_density_min -0.21
_refine_diff_density_rms 0.036
_refine_ls_abs_structure_details
;
 Flack x determined using 1296 quotients [(I+)-(I-)]/[(I+)+(I-)]
 (Parsons et al., 2013).
 Absolute structure parameter is essentially meaningless because 
 the compound is a weak anomalous scatterer
;
_refine_ls_abs_structure_Flack -0.04(23)
_refine_ls_extinction_method none
_refine_ls_goodness_of_fit_ref 1.087
_refine_ls_hydrogen_treatment mixed
_refine_ls_matrix_type full
_refine_ls_number_parameters 188
_refine_ls_number_reflns 3542
_refine_ls_number_restraints 0
_refine_ls_restrained_S_all 1.087
_refine_ls_R_factor_all 0.0419
_refine_ls_R_factor_gt 0.0389
_refine_ls_shift/su_max 0
_refine_ls_shift/su_mean 0
_refine_ls_structure_factor_coef Fsqd
_refine_ls_weighting_details 'w=1/[\s^2^(Fo^2^)+(0.0530P)^2^+0.1550P] where P=(Fo^2^+2Fc^2^)/3'
_refine_ls_weighting_scheme calc
_refine_ls_wR_factor_gt 0.096
_refine_ls_wR_factor_ref 0.0977
_reflns_number_gt 3338
_reflns_number_total 3542
_reflns_threshold_expression 'I > 2\s(I)'
_cod_data_source_file c8md00431e2.cif
_cod_data_source_block 17
_cod_depositor_comments 'Adding full bibliography for 7122519--7122524.cif.'
_cod_database_code 7122524
_shelx_estimated_absorpt_t_min 0.93
_shelx_estimated_absorpt_t_max 0.947

loop_
_space_group_symop_operation_xyz
'x, y, z'
'-x+1/2, -y, z+1/2'
'x+1/2, -y+1/2, -z'
'-x, y+1/2, -z+1/2'

loop_
_atom_site_label
_atom_site_type_symbol
_atom_site_fract_x
_atom_site_fract_y
_atom_site_fract_z
_atom_site_U_iso_or_equiv
_atom_site_adp_type
_atom_site_occupancy
_atom_site_calc_flag
O1 O 0.51540(14) 0.27474(11) 0.73064(11) 0.0412(3) Uani 1 d
O2 O 0.38081(13) 0.22829(11) 0.87343(13) 0.0445(4) Uani 1 d
O3 O 0.36012(13) 0.42345(12) 0.89750(13) 0.0429(3) Uani 1 d
O4 O 0.65763(13) 0.47830(12) 0.77978(13) 0.0432(3) Uani 1 d
O5 O 0.53689(16) 0.51556(13) 0.53151(14) 0.0511(4) Uani 1 d
H5O H 0.575(2) 0.564(3) 0.566(2) 0.052(7) Uiso 1 d
C1 C 0.49420(17) 0.27621(15) 0.84673(15) 0.0350(4) Uani 1 d
H1 H 0.559 0.2356 0.8873 0.042 Uiso 1 calc
C2 C 0.48637(18) 0.40463(15) 0.88288(15) 0.0360(4) Uani 1 d
H2 H 0.5335 0.4217 0.9507 0.043 Uiso 1 calc
C3 C 0.53005(17) 0.47156(15) 0.78022(16) 0.0332(4) Uani 1 d
H3 H 0.4921 0.5488 0.7739 0.04 Uiso 1 calc
C4 C 0.49092(17) 0.38897(14) 0.68613(15) 0.0325(4) Uani 1 d
H4 H 0.4038 0.3973 0.6735 0.039 Uiso 1 calc
C5 C 0.55723(17) 0.40128(16) 0.57435(16) 0.0351(4) Uani 1 d
H5 H 0.6441 0.3893 0.5861 0.042 Uiso 1 calc
C6 C 0.51106(18) 0.31411(16) 0.48872(14) 0.0361(4) Uani 1 d
C7 C 0.5702(2) 0.20916(19) 0.47193(19) 0.0484(5) Uani 1 d
H7 H 0.6401 0.1924 0.5124 0.058 Uiso 1 calc
C8 C 0.5261(3) 0.1285(2) 0.3950(2) 0.0629(7) Uani 1 d
H8 H 0.5664 0.0579 0.3844 0.075 Uiso 1 calc
C9 C 0.4244(3) 0.1518(3) 0.3350(2) 0.0690(8) Uani 1 d
H9 H 0.3957 0.0977 0.2829 0.083 Uiso 1 calc
C10 C 0.3645(3) 0.2544(3) 0.3512(2) 0.0665(8) Uani 1 d
H10 H 0.2944 0.27 0.3107 0.08 Uiso 1 calc
C11 C 0.4074(2) 0.3360(2) 0.4277(2) 0.0520(5) Uani 1 d
H11 H 0.366 0.406 0.438 0.062 Uiso 1 calc
C12 C 0.30694(18) 0.31453(18) 0.92803(17) 0.0403(4) Uani 1 d
C13 C 0.3121(2) 0.2964(3) 1.0539(2) 0.0591(6) Uani 1 d
H13A H 0.2817 0.22 1.072 0.089 Uiso 1 calc
H13B H 0.2635 0.3547 1.0905 0.089 Uiso 1 calc
H13C H 0.3943 0.3031 1.0791 0.089 Uiso 1 calc
C14 C 0.1814(2) 0.3075(3) 0.8803(2) 0.0588(6) Uani 1 d
H14A H 0.1484 0.2313 0.8946 0.088 Uiso 1 calc
H14B H 0.1843 0.3211 0.8006 0.088 Uiso 1 calc
H14C H 0.1313 0.3658 0.9151 0.088 Uiso 1 calc
C15 C 0.7059(2) 0.5649(2) 0.8532(2) 0.0522(5) Uani 1 d
H15A H 0.7923 0.567 0.8457 0.078 Uiso 1 calc
H15B H 0.685 0.5461 0.9295 0.078 Uiso 1 calc
H15C H 0.6729 0.64 0.834 0.078 Uiso 1 calc

loop_
_atom_site_aniso_label
_atom_site_aniso_U_11
_atom_site_aniso_U_22
_atom_site_aniso_U_33
_atom_site_aniso_U_23
_atom_site_aniso_U_13
_atom_site_aniso_U_12
O1 0.0578(9) 0.0276(6) 0.0382(7) -0.0031(5) 0.0071(6) -0.0024(6)
O2 0.0460(8) 0.0318(7) 0.0557(9) 0.0034(6) 0.0110(6) -0.0001(6)
O3 0.0447(7) 0.0351(6) 0.0489(8) 0.0002(6) 0.0121(6) 0.0060(6)
O4 0.0372(7) 0.0441(7) 0.0482(8) -0.0130(6) -0.0003(6) -0.0062(6)
O5 0.0723(11) 0.0352(7) 0.0457(8) 0.0033(6) -0.0008(8) -0.0114(7)
C1 0.0368(9) 0.0323(8) 0.0358(8) 0.0024(7) -0.0012(8) 0.0031(7)
C2 0.0412(9) 0.0345(8) 0.0325(9) -0.0025(7) -0.0027(8) 0.0010(8)
C3 0.0365(9) 0.0285(7) 0.0345(9) -0.0018(7) 0.0010(7) -0.0005(7)
C4 0.0338(9) 0.0302(8) 0.0336(9) -0.0016(6) -0.0001(7) -0.0017(7)
C5 0.0357(9) 0.0359(9) 0.0335(9) -0.0010(7) 0.0013(7) -0.0052(7)
C6 0.0403(9) 0.0408(9) 0.0271(8) -0.0010(7) 0.0059(7) -0.0100(8)
C7 0.0600(13) 0.0427(10) 0.0426(11) -0.0034(9) 0.0034(10) -0.0019(9)
C8 0.0914(19) 0.0477(12) 0.0495(13) -0.0113(10) 0.0144(14) -0.0123(13)
C9 0.093(2) 0.0763(18) 0.0382(12) -0.0174(12) 0.0063(13) -0.0391(16)
C10 0.0627(16) 0.095(2) 0.0417(12) -0.0043(13) -0.0095(11) -0.0228(15)
C11 0.0503(12) 0.0631(14) 0.0424(11) -0.0022(10) -0.0036(10) -0.0047(11)
C12 0.0420(10) 0.0389(10) 0.0400(10) 0.0006(8) 0.0064(8) 0.0008(8)
C13 0.0616(15) 0.0712(16) 0.0443(12) 0.0071(11) 0.0089(10) -0.0103(12)
C14 0.0432(12) 0.0704(15) 0.0627(15) 0.0012(12) 0.0003(10) 0.0021(11)
C15 0.0498(12) 0.0505(12) 0.0562(13) -0.0099(10) -0.0114(10) -0.0101(10)

loop_
_atom_type_symbol
_atom_type_description
_atom_type_scat_dispersion_real
_atom_type_scat_dispersion_imag
_atom_type_scat_source
C C 0.0033 0.0016 'International Tables Vol C Tables 4.2.6.8 and 6.1.1.4'
H H 0 0 'International Tables Vol C Tables 4.2.6.8 and 6.1.1.4'
O O 0.0106 0.006 'International Tables Vol C Tables 4.2.6.8 and 6.1.1.4'

loop_
_geom_angle_atom_site_label_1
_geom_angle_atom_site_label_2
_geom_angle_atom_site_label_3
_geom_angle
C1 O1 C4 108.74(13)
C1 O2 C12 110.05(14)
C2 O3 C12 107.72(14)
C3 O4 C15 114.20(16)
C5 O5 H5O 111(2)
O1 C1 O2 111.57(15)
O1 C1 C2 107.31(14)
O2 C1 C2 105.04(15)
O1 C1 H1 110.9
O2 C1 H1 110.9
C2 C1 H1 110.9
O3 C2 C3 109.51(15)
O3 C2 C1 103.56(14)
C3 C2 C1 103.82(14)
O3 C2 H2 113.1
C3 C2 H2 113.1
C1 C2 H2 113.1
O4 C3 C2 110.36(15)
O4 C3 C4 108.31(15)
C2 C3 C4 100.80(14)
O4 C3 H3 112.3
C2 C3 H3 112.3
C4 C3 H3 112.3
O1 C4 C5 108.35(14)
O1 C4 C3 103.81(14)
C5 C4 C3 116.45(15)
O1 C4 H4 109.3
C5 C4 H4 109.3
C3 C4 H4 109.3
O5 C5 C6 108.10(16)
O5 C5 C4 108.75(15)
C6 C5 C4 111.31(14)
O5 C5 H5 109.6
C6 C5 H5 109.6
C4 C5 H5 109.6
C11 C6 C7 118.38(19)
C11 C6 C5 121.00(19)
C7 C6 C5 120.60(18)
C6 C7 C8 120.4(2)
C6 C7 H7 119.8
C8 C7 H7 119.8
C9 C8 C7 120.5(3)
C9 C8 H8 119.7
C7 C8 H8 119.7
C8 C9 C10 119.8(2)
C8 C9 H9 120.1
C10 C9 H9 120.1
C9 C10 C11 120.4(3)
C9 C10 H10 119.8
C11 C10 H10 119.8
C6 C11 C10 120.5(2)
C6 C11 H11 119.7
C10 C11 H11 119.7
O3 C12 O2 104.47(14)
O3 C12 C14 109.39(18)
O2 C12 C14 108.59(18)
O3 C12 C13 110.88(18)
O2 C12 C13 109.42(19)
C14 C12 C13 113.7(2)
C12 C13 H13A 109.5
C12 C13 H13B 109.5
H13A C13 H13B 109.5
C12 C13 H13C 109.5
H13A C13 H13C 109.5
H13B C13 H13C 109.5
C12 C14 H14A 109.5
C12 C14 H14B 109.5
H14A C14 H14B 109.5
C12 C14 H14C 109.5
H14A C14 H14C 109.5
H14B C14 H14C 109.5
O4 C15 H15A 109.5
O4 C15 H15B 109.5
H15A C15 H15B 109.5
O4 C15 H15C 109.5
H15A C15 H15C 109.5
H15B C15 H15C 109.5

loop_
_geom_bond_atom_site_label_1
_geom_bond_atom_site_label_2
_geom_bond_distance
O1 C1 1.400(2)
O1 C4 1.434(2)
O2 C1 1.405(2)
O2 C12 1.435(2)
O3 C2 1.423(2)
O3 C12 1.423(2)
O4 C3 1.413(2)
O4 C15 1.423(3)
O5 C5 1.419(2)
O5 H5O 0.81(3)
C1 C2 1.531(2)
C1 H1 0.98
C2 C3 1.519(3)
C2 H2 0.98
C3 C4 1.526(2)
C3 H3 0.98
C4 C5 1.524(3)
C4 H4 0.98
C5 C6 1.513(3)
C5 H5 0.98
C6 C11 1.379(3)
C6 C7 1.381(3)
C7 C8 1.387(3)
C7 H7 0.93
C8 C9 1.358(4)
C8 H8 0.93
C9 C10 1.360(4)
C9 H9 0.93
C10 C11 1.386(4)
C10 H10 0.93
C11 H11 0.93
C12 C14 1.502(3)
C12 C13 1.511(3)
C13 H13A 0.96
C13 H13B 0.96
C13 H13C 0.96
C14 H14A 0.96
C14 H14B 0.96
C14 H14C 0.96
C15 H15A 0.96
C15 H15B 0.96
C15 H15C 0.96

loop_
_geom_hbond_atom_site_label_D
_geom_hbond_atom_site_label_H
_geom_hbond_atom_site_label_A
_geom_hbond_distance_DH
_geom_hbond_distance_HA
_geom_hbond_distance_DA
_geom_hbond_angle_DHA
_geom_hbond_site_symmetry_A
O5 H5O O2 0.81(3) 2.07(3) 2.831(2) 156(3) 4_656

loop_
_geom_torsion_atom_site_label_1
_geom_torsion_atom_site_label_2
_geom_torsion_atom_site_label_3
_geom_torsion_atom_site_label_4
_geom_torsion
C4 O1 C1 O2 99.91(16)
C4 O1 C1 C2 -14.6(2)
C12 O2 C1 O1 -118.99(16)
C12 O2 C1 C2 -3.04(19)
C12 O3 C2 C3 138.71(15)
C12 O3 C2 C1 28.45(18)
O1 C1 C2 O3 103.50(17)
O2 C1 C2 O3 -15.35(18)
O1 C1 C2 C3 -10.9(2)
O2 C1 C2 C3 -129.75(15)
C15 O4 C3 C2 -78.8(2)
C15 O4 C3 C4 171.73(17)
O3 C2 C3 O4 165.49(14)
C1 C2 C3 O4 -84.43(17)
O3 C2 C3 C4 -80.19(16)
C1 C2 C3 C4 29.90(17)
C1 O1 C4 C5 158.75(15)
C1 O1 C4 C3 34.36(19)
O4 C3 C4 O1 76.67(17)
C2 C3 C4 O1 -39.19(17)
O4 C3 C4 C5 -42.3(2)
C2 C3 C4 C5 -158.17(15)
O1 C4 C5 O5 -178.03(15)
C3 C4 C5 O5 -61.5(2)
O1 C4 C5 C6 63.0(2)
C3 C4 C5 C6 179.48(16)
O5 C5 C6 C11 -37.4(2)
C4 C5 C6 C11 81.9(2)
O5 C5 C6 C7 144.26(18)
C4 C5 C6 C7 -96.4(2)
C11 C6 C7 C8 0.3(3)
C5 C6 C7 C8 178.6(2)
C6 C7 C8 C9 0.2(4)
C7 C8 C9 C10 -0.7(4)
C8 C9 C10 C11 0.7(4)
C7 C6 C11 C10 -0.3(3)
C5 C6 C11 C10 -178.6(2)
C9 C10 C11 C6 -0.2(4)
C2 O3 C12 O2 -30.66(19)
C2 O3 C12 C14 -146.75(18)
C2 O3 C12 C13 87.1(2)
C1 O2 C12 O3 20.4(2)
C1 O2 C12 C14 137.00(18)
C1 O2 C12 C13 -98.4(2)
